data_1550019
loop_
_publ_author_name
'Jeamet, Emeric'
'Septavaux, Jean'
'H\'eloin, Alexandre'
'Donnier-Mar\'echal, Marion'
'Dumartin, Melissa'
'OURRI, Benjamin'
'Mandal, Pradeep Kumar'
'Huc, Ivan'
'Bignon, Emmanuelle'
'Dumont, Elise'
'Morell, Christophe'
'Francoia, Jean-Patrick'
'PERRET, Florent'
'Vial, Laurent'
'Leclaire, Julien'

_publ_section_title
;
 Wetting the lock and key enthalpically favours polyelectrolytes binding
;
_journal_name_full 'Chemical Science'
_journal_paper_doi 10.1039/C8SC02966K
_journal_year 2018
_chemical_formula_moiety 'C32 H8 O16 S8, 9(O), C6 H14 N3 O'
_chemical_formula_sum 'C38 H23 N3 O26 S8'
_chemical_formula_weight 1194.07
_chemical_name_common A4
_chemical_properties_physical ', Air-sensitive,Moisture-sensitive,Heat-sensitive'
_space_group_crystal_system monoclinic
_space_group_IT_number 7
_space_group_name_Hall 'P -2yac'
_space_group_name_H-M_alt 'P 1 n 1'
_symmetry_space_group_name_Hall 'P -2yac'
_symmetry_space_group_name_H-M 'P 1 n 1'
_atom_sites_solution_hydrogens mixed
_audit_creation_date 2017-04-21
_audit_creation_method
;
Olex2 1.2
(compiled 2016.11.30 svn.r3356 for OlexSys, GUI svn.r5269)
;
_audit_update_record
;
2017-06-07 deposited with the CCDC.
2018-10-08 downloaded from the CCDC.
;
_cell_angle_alpha 90
_cell_angle_beta 91.8620(10)
_cell_angle_gamma 90
_cell_formula_units_Z 2
_cell_length_a 11.05830(10)
_cell_length_b 10.71380(10)
_cell_length_c 21.6433(3)
_cell_measurement_reflns_used 30597
_cell_measurement_temperature 100(2)
_cell_measurement_theta_max 73.257
_cell_measurement_theta_min 4.055
_cell_volume 2562.87(5)
_computing_cell_refinement 'CrysAlisPro 1.171.38.43 (Rigaku OD, 2015)'
_computing_data_collection 'CrysAlisPro 1.171.38.43 (Rigaku OD, 2015)'
_computing_data_reduction 'CrysAlisPro 1.171.38.43 (Rigaku OD, 2015)'
_computing_molecular_graphics 'Olex2 (Dolomanov et al., 2009)'
_computing_publication_material 'Olex2 (Dolomanov et al., 2009)'
_computing_structure_refinement 'ShelXL (Sheldrick, 2015)'
_computing_structure_solution 'SHELXT 2014/5 (Sheldrick, 2014)'
_diffrn_ambient_temperature 100(2)
_diffrn_measured_fraction_theta_full 0.999
_diffrn_measured_fraction_theta_max 0.984
_diffrn_measurement_device_type 'Rigaku PILATUS 200K'
_diffrn_measurement_method \w-scans
_diffrn_radiation_type CuK\a
_diffrn_radiation_wavelength 1.54184
_diffrn_reflns_av_R_equivalents 0.0343
_diffrn_reflns_av_unetI/netI 0.0214
_diffrn_reflns_Laue_measured_fraction_full 0.999
_diffrn_reflns_Laue_measured_fraction_max 0.984
_diffrn_reflns_limit_h_max 11
_diffrn_reflns_limit_h_min -13
_diffrn_reflns_limit_k_max 13
_diffrn_reflns_limit_k_min -13
_diffrn_reflns_limit_l_max 26
_diffrn_reflns_limit_l_min -26
_diffrn_reflns_number 35906
_diffrn_reflns_point_group_measured_fraction_full 0.839
_diffrn_reflns_point_group_measured_fraction_max 0.822
_diffrn_reflns_theta_full 67.684
_diffrn_reflns_theta_max 73.983
_diffrn_reflns_theta_min 4.087
_diffrn_source 'Rigaku FRX'
_exptl_absorpt_coefficient_mu 4.028
_exptl_absorpt_correction_T_max 1.0000
_exptl_absorpt_correction_T_min 0.81885
_exptl_absorpt_correction_type multi-scan
_exptl_absorpt_process_details
;
CrysAlisPro 1.171.38.43 (Rigaku Oxford Diffraction, 2015)
Empirical absorption correction using spherical harmonics,
 implemented in SCALE3 ABSPACK scaling algorithm.
;
_exptl_crystal_colour colorless
_exptl_crystal_density_diffrn 1.547
_exptl_crystal_description prism
_exptl_crystal_F_000 1216
_exptl_crystal_recrystallization_method 'vapour diffusion'
_exptl_crystal_size_max 0.07
_exptl_crystal_size_mid 0.03
_exptl_crystal_size_min 0.03
_refine_diff_density_max 0.674
_refine_diff_density_min -0.462
_refine_diff_density_rms 0.111
_refine_ls_abs_structure_details
;
 Flack x determined using 3092 quotients [(I+)-(I-)]/[(I+)+(I-)]
 (Parsons, Flack and Wagner, Acta Cryst. B69 (2013) 249-259).
;
_refine_ls_abs_structure_Flack 0.420(16)
_refine_ls_extinction_coef 0.0008(2)
_refine_ls_extinction_expression Fc^*^=kFc[1+0.001xFc^2^\l^3^/sin(2\q)]^-1/4^
_refine_ls_extinction_method 'SHELXL-2016/4 (Sheldrick 2016)'
_refine_ls_goodness_of_fit_ref 0.987
_refine_ls_hydrogen_treatment mixed
_refine_ls_matrix_type full
_refine_ls_number_parameters 661
_refine_ls_number_reflns 8551
_refine_ls_number_restraints 31
_refine_ls_restrained_S_all 0.985
_refine_ls_R_factor_all 0.0655
_refine_ls_R_factor_gt 0.0633
_refine_ls_shift/su_max 0.000
_refine_ls_shift/su_mean 0.000
_refine_ls_structure_factor_coef Fsqd
_refine_ls_weighting_details 'w=1/[\s^2^(Fo^2^)+(0.1170P)^2^+8.6284P] where P=(Fo^2^+2Fc^2^)/3'
_refine_ls_weighting_scheme calc
_refine_ls_wR_factor_gt 0.1758
_refine_ls_wR_factor_ref 0.1818
_reflns_Friedel_coverage 0.668
_reflns_Friedel_fraction_full 0.679
_reflns_Friedel_fraction_max 0.659
_reflns_number_gt 8327
_reflns_number_total 8551
_reflns_threshold_expression 'I > 2\s(I)'
_cod_data_source_file c8sc02966k2.cif
_cod_data_source_block A4_L_D_LysNH2
_cod_database_code 1550019
_shelx_space_group_comment
;
The symmetry employed for this shelxl refinement is uniquely defined
by the following loop, which should always be used as a source of
symmetry information in preference to the above space-group names.
They are only intended as comments.
;
_olex2_refinement_description
;
1. Fixed Uiso
 At 1.2 times of:
  All C(H) groups, All C(H,H) groups, All N(H,H) groups
2. Restrained distances
 O6B-C4B
 1.28 with sigma of 0.02
 O5B-C4B
 1.24 with sigma of 0.02
 O4B-C2B
 1.24 with sigma of 0.02
 O13B-C7B
 1.24 with sigma of 0.02
 O14B-C7B
 1.28 with sigma of 0.02
 O12B-C6B
 1.24 with sigma of 0.02
 O11B-C6B
 1.28 with sigma of 0.02
 O3B-C2B
 1.28 with sigma of 0.02
 O15B-C8B
 1.24 with sigma of 0.02
 O16B-C8B
 1.28 with sigma of 0.02
 O7B-C3B
 1.24 with sigma of 0.02
 O8B-C3B
 1.28 with sigma of 0.02
 O9B-C5B
 1.24 with sigma of 0.02
 O10B-C5B
 1.28 with sigma of 0.02
 O2B-C1B
 1.28 with sigma of 0.02
 O1B-C1B
 1.24 with sigma of 0.02
 O1-C021
 1.24 with sigma of 0.02
3. Uiso/Uaniso restraints and constraints
Uanis(N1L) \\sim Ueq, Uanis(O1W) \\sim Ueq: with sigma of 0.1 and sigma for
terminal atoms of 0.2
4. Others
 Fixed Sof: N1L(0.75) H1LA(0.75) H1LB(0.75) N1(0.25) H1B(0.25) H1C(0.25)
5.a Secondary CH2 refined with riding coordinates:
 C01J(H01C,H01D), C01O(H01E,H01F), C01R(H01G,H01H), C020(H02A,H02B)
5.b Aromatic/amide H refined with riding coordinates:
 C9A(H9A)
5.c Fitted hexagon refined as free rotating group:
 C6A(C1A,C2A,C3A,C4A,C5A), C10A(C11A,C12A,C7A,C8A,C9A), C16A(C17A,C18A,C13A,
 C14A,C15A), C19A(C20A,C21A,C22A,C23A,C24A)
5.d X=CH2 refined with riding coordinates:
 N1L(H1LA,H1LB), N1(H1B,H1C), N1W(H1WA,H1WB), N011(H01A,H01B)
;
_shelx_shelxl_version_number 2016/4
_olex2_submission_special_instructions 'No special instructions were received'

loop_
_space_group_symop_operation_xyz
'x, y, z'
'x+1/2, -y, z+1/2'

loop_
_atom_site_label
_atom_site_type_symbol
_atom_site_fract_x
_atom_site_fract_y
_atom_site_fract_z
_atom_site_U_iso_or_equiv
_atom_site_adp_type
_atom_site_occupancy
_atom_site_site_symmetry_order
_atom_site_calc_flag
_atom_site_refinement_flags_posn
_atom_site_refinement_flags_adp
_atom_site_refinement_flags_occupancy
_atom_site_disorder_assembly
_atom_site_disorder_group
S1C S 0.3820(2) 0.55988(18) 0.58425(10) 0.0340(5) Uani 1 1 d . . . . .
S2C S 0.2955(2) 0.50269(18) 0.66223(10) 0.0342(5) Uani 1 1 d . . . . .
S3C S 0.34620(17) -0.08648(17) 0.61993(9) 0.0276(4) Uani 1 1 d . . . . .
S4C S 0.17194(18) -0.14490(16) 0.60127(9) 0.0264(4) Uani 1 1 d . . . . .
S5C S 0.10228(18) -0.13847(16) 0.30633(9) 0.0264(4) Uani 1 1 d . . . . .
S6C S -0.06306(17) -0.05726(16) 0.28940(9) 0.0268(4) Uani 1 1 d . . . . .
S7C S 0.04972(19) 0.52760(17) 0.29311(9) 0.0293(4) Uani 1 1 d . . . . .
S8C S -0.03712(18) 0.56260(18) 0.37426(10) 0.0304(4) Uani 1 1 d . . . . .
O1B O -0.1609(6) 0.5746(6) 0.4805(3) 0.0421(15) Uani 1 1 d D . . . .
O2B O -0.0932(6) 0.5103(7) 0.5731(3) 0.0424(15) Uani 1 1 d D . . . .
O3B O 0.4519(7) 0.4583(6) 0.4112(3) 0.0437(16) Uani 1 1 d D . . . .
O4B O 0.4879(6) 0.6352(6) 0.4626(3) 0.0441(16) Uani 1 1 d D . . . .
O5B O 0.5763(6) -0.0052(5) 0.6283(3) 0.0368(14) Uani 1 1 d D . . . .
O6B O 0.6450(6) 0.1904(6) 0.6399(3) 0.0388(14) Uani 1 1 d D . . . .
O7B O 0.0687(6) 0.4007(6) 0.7034(3) 0.0406(15) Uani 1 1 d D . . . .
O8B O -0.0116(6) 0.2308(6) 0.6601(3) 0.0433(15) Uani 1 1 d D . . . .
O9B O -0.0678(5) -0.1957(5) 0.5801(3) 0.0311(12) Uani 1 1 d D . . . .
O10B O -0.1750(6) -0.1055(6) 0.5034(3) 0.0363(13) Uani 1 1 d D . . . .
O11B O 0.4294(6) -0.0412(6) 0.3990(3) 0.0374(14) Uani 1 1 d D . . . .
O12B O 0.3584(5) -0.1793(6) 0.3313(3) 0.0335(13) Uani 1 1 d D . . . .
O13B O 0.3284(6) 0.2425(6) 0.3103(3) 0.0376(14) Uani 1 1 d D . . . .
O14B O 0.2769(5) 0.3998(5) 0.2464(3) 0.0331(13) Uani 1 1 d D . . . .
O15B O -0.2826(6) 0.0473(5) 0.2765(3) 0.0341(13) Uani 1 1 d D . . . .
O16B O -0.3302(6) 0.2482(6) 0.2682(3) 0.0406(14) Uani 1 1 d D . . . .
H1A H 0.125(7) 0.548(6) 0.580(4) 0.002(15) Uiso 1 1 d . . . . .
C1B C -0.0778(8) 0.5449(7) 0.5183(4) 0.0313(17) Uani 1 1 d D . . . .
C2B C 0.4204(9) 0.5503(8) 0.4448(4) 0.0351(19) Uani 1 1 d D . . . .
C3B C 0.0774(8) 0.3001(8) 0.6744(4) 0.0335(18) Uani 1 1 d D . . . .
H4A H 0.224(8) 0.555(7) 0.367(4) 0.013(18) Uiso 1 1 d . . . . .
C4B C 0.5594(7) 0.1096(8) 0.6335(4) 0.0299(17) Uani 1 1 d D . . . .
C5B C -0.0766(7) -0.1486(7) 0.5275(4) 0.0272(16) Uani 1 1 d D . . . .
C6A C 0.2620(4) 0.5508(5) 0.5259(2) 0.0309(17) Uani 1 1 d . . . . .
C1A C 0.1413(5) 0.5497(5) 0.54188(19) 0.0297(17) Uani 1 1 d G . . . .
C2A C 0.0504(4) 0.5497(5) 0.4960(2) 0.0312(17) Uani 1 1 d G . . . .
C3A C 0.0803(4) 0.5509(5) 0.4341(2) 0.0308(17) Uani 1 1 d G . . . .
C4A C 0.2010(5) 0.5520(5) 0.41810(19) 0.0312(17) Uani 1 1 d G . . . .
C5A C 0.2919(4) 0.5520(5) 0.4640(2) 0.0328(18) Uani 1 1 d G . . . .
C6B C 0.3508(8) -0.1172(7) 0.3795(4) 0.0297(17) Uani 1 1 d D . . . .
C7B C 0.2523(8) 0.3091(7) 0.2819(4) 0.0293(16) Uani 1 1 d D . . . .
C8B C -0.2543(8) 0.1606(7) 0.2758(4) 0.0286(16) Uani 1 1 d D . . . .
C10A C 0.3304(4) 0.0802(3) 0.6357(2) 0.0270(16) Uani 1 1 d . . . . .
C11A C 0.4309(3) 0.1582(4) 0.6360(2) 0.0256(15) Uani 1 1 d G . . . .
C12A C 0.4173(4) 0.2854(4) 0.6463(2) 0.0324(18) Uani 1 1 d G . . . .
C7A C 0.3033(5) 0.3347(3) 0.6562(3) 0.0287(16) Uani 1 1 d G . . . .
C8A C 0.2028(4) 0.2567(4) 0.6559(3) 0.0281(16) Uani 1 1 d G . . . .
C9A C 0.2164(4) 0.1294(4) 0.6456(2) 0.0253(15) Uani 1 1 d G . . . .
H9A H 0.149196 0.077254 0.645386 0.030 Uiso 1 1 calc R . . . .
H12A H 0.489(9) 0.332(8) 0.650(4) 0.02(2) Uiso 1 1 d . . . . .
H15A H -0.066(8) -0.139(7) 0.408(4) 0.014(19) Uiso 1 1 d . . . . .
C16A C 0.1210(4) -0.1313(4) 0.38971(16) 0.0244(15) Uani 1 1 d . . . . .
C17A C 0.2365(4) -0.1276(5) 0.4169(2) 0.0246(15) Uani 1 1 d G . . . .
C18A C 0.2516(4) -0.1293(5) 0.4809(2) 0.0269(16) Uani 1 1 d G . . . .
C13A C 0.1511(4) -0.1348(5) 0.51772(16) 0.0266(16) Uani 1 1 d G . . . .
C14A C 0.0355(4) -0.1385(5) 0.4906(2) 0.0269(16) Uani 1 1 d G . . . .
C15A C 0.0204(4) -0.1368(5) 0.4266(2) 0.0233(15) Uani 1 1 d G . . . .
H18A H 0.322(11) -0.122(10) 0.496(6) 0.04(3) Uiso 1 1 d . . . . .
C19A C -0.0278(4) 0.1077(3) 0.2858(2) 0.0229(14) Uani 1 1 d . . . . .
C20A C 0.0919(4) 0.1472(4) 0.2872(2) 0.0285(16) Uani 1 1 d G . . . .
C21A C 0.1187(3) 0.2740(4) 0.2873(2) 0.0282(16) Uani 1 1 d G . . . .
C22A C 0.0256(5) 0.3613(3) 0.2859(2) 0.0252(15) Uani 1 1 d G . . . .
C23A C -0.0942(4) 0.3218(4) 0.2846(3) 0.0319(18) Uani 1 1 d G . . . .
C24A C -0.1209(3) 0.1950(4) 0.2845(2) 0.0259(15) Uani 1 1 d G . . . .
H23A H -0.150(8) 0.377(8) 0.284(4) 0.012(18) Uiso 1 1 d . . . . .
O2W O -0.3240(8) 0.9294(9) 0.3907(4) 0.066(2) Uani 1 1 d . . . . .
O1 O 0.6375(7) 0.1632(7) 0.4761(4) 0.057(2) Uani 1 1 d D . . . .
N1L N 0.8293(9) 0.1384(8) 0.5634(5) 0.033(2) Uani 0.75 1 d . U P A 1
H1LA H 0.879652 0.077431 0.562102 0.039 Uiso 0.75 1 calc R . P A 1
H1LB H 0.776889 0.140922 0.591939 0.039 Uiso 0.75 1 calc R . P A 1
N1 N 0.837(3) 0.244(3) 0.5702(15) 0.041(7) Uiso 0.25 1 d . . P A -1
H1B H 0.906091 0.238383 0.589806 0.049 Uiso 0.25 1 calc R . P A -1
H1C H 0.772263 0.253868 0.590291 0.049 Uiso 0.25 1 calc R . P A -1
N1W N 0.6791(9) 0.3685(8) 0.4709(5) 0.052(2) Uani 1 1 d . . . . .
H1WA H 0.609816 0.385257 0.453615 0.063 Uiso 1 1 calc R . . . .
H1WB H 0.730161 0.427498 0.478473 0.063 Uiso 1 1 calc R . . . .
N011 N 1.3792(7) 0.1997(8) 0.4406(4) 0.0406(18) Uani 1 1 d . . . . .
H01A H 1.361689 0.195998 0.401654 0.049 Uiso 1 1 calc R . . . .
H01B H 1.453552 0.198638 0.453521 0.049 Uiso 1 1 calc R . . . .
C01J C 0.9289(8) 0.2203(8) 0.4707(4) 0.0358(19) Uani 1 1 d . . . . .
H01C H 0.925788 0.289955 0.442122 0.043 Uiso 1 1 calc R . . . .
H01D H 0.911856 0.144807 0.447288 0.043 Uiso 1 1 calc R . . . .
C01O C 1.1565(8) 0.2085(7) 0.4531(4) 0.0304(17) Uani 1 1 d . . . . .
H01E H 1.149225 0.280955 0.426413 0.036 Uiso 1 1 calc R . . . .
H01F H 1.147465 0.134463 0.427568 0.036 Uiso 1 1 calc R . . . .
C01R C 1.0567(8) 0.2113(8) 0.5000(4) 0.0321(17) Uani 1 1 d . . . . .
H01G H 1.069981 0.282212 0.527234 0.039 Uiso 1 1 calc R . . . .
H01H H 1.062103 0.136324 0.524995 0.039 Uiso 1 1 calc R . . . .
C020 C 1.2813(8) 0.2079(8) 0.4855(4) 0.0329(18) Uani 1 1 d . . . . .
H02A H 1.291359 0.283554 0.509687 0.040 Uiso 1 1 calc R . . . .
H02B H 1.287046 0.137390 0.513545 0.040 Uiso 1 1 calc R . . . .
C021 C 0.7070(9) 0.2521(9) 0.4858(5) 0.042(2) Uani 1 1 d D . . . .
C023 C 0.8326(11) 0.2375(13) 0.5175(6) 0.059(3) Uani 1 1 d . . . . .
O5W O -0.3106(7) 0.5697(7) 0.6246(4) 0.0482(16) Uani 1 1 d . . . . .
O4W O -0.3814(7) 0.7762(8) 0.5558(3) 0.0534(18) Uani 1 1 d . . . . .
O3W O -0.3119(7) 0.6740(7) 0.3978(4) 0.0518(18) Uani 1 1 d . . . . .
O6W O -0.2075(7) 0.3280(7) 0.7267(4) 0.0503(18) Uani 1 1 d . . . . .
O9W O 0.1101(10) 0.5143(9) 0.8150(5) 0.074(3) Uani 1 1 d . . . . .
O8W O -0.0391(8) -0.0256(8) 0.7614(4) 0.0568(19) Uani 1 1 d . . . . .
O1W O -0.5078(7) 0.3488(7) 0.1857(4) 0.0482(17) Uani 1 1 d . U . . .
H20A H 0.149(10) 0.086(9) 0.281(5) 0.03(2) Uiso 1 1 d . . . . .
O7W O -0.1910(9) -0.0732(12) 0.6650(5) 0.098(4) Uani 1 1 d . . . . .

loop_
_atom_site_aniso_label
_atom_site_aniso_U_11
_atom_site_aniso_U_22
_atom_site_aniso_U_33
_atom_site_aniso_U_23
_atom_site_aniso_U_13
_atom_site_aniso_U_12
S1C 0.0307(12) 0.0304(9) 0.0407(10) 0.0007(8) -0.0002(8) -0.0054(8)
S2C 0.0381(12) 0.0283(9) 0.0360(9) -0.0059(7) -0.0001(8) 0.0011(8)
S3C 0.0242(10) 0.0274(9) 0.0312(9) -0.0025(7) -0.0017(7) 0.0017(7)
S4C 0.0269(10) 0.0251(8) 0.0271(8) 0.0000(6) 0.0003(7) -0.0034(7)
S5C 0.0275(10) 0.0228(8) 0.0289(8) -0.0005(6) 0.0015(7) 0.0028(7)
S6C 0.0273(10) 0.0231(8) 0.0298(8) -0.0004(7) -0.0015(7) -0.0010(7)
S7C 0.0301(10) 0.0236(8) 0.0343(9) 0.0010(7) 0.0043(7) -0.0005(7)
S8C 0.0250(10) 0.0290(9) 0.0374(10) -0.0032(7) 0.0023(8) 0.0005(7)
O1B 0.028(4) 0.050(4) 0.049(4) 0.000(3) 0.001(3) -0.003(3)
O2B 0.032(4) 0.056(4) 0.040(3) 0.003(3) 0.008(3) -0.002(3)
O3B 0.038(4) 0.039(3) 0.055(4) -0.011(3) 0.008(3) 0.002(3)
O4B 0.038(4) 0.043(4) 0.052(4) -0.009(3) 0.011(3) -0.012(3)
O5B 0.028(3) 0.029(3) 0.053(4) -0.009(3) 0.002(3) 0.005(2)
O6B 0.026(3) 0.041(3) 0.050(4) -0.006(3) 0.002(3) -0.006(3)
O7B 0.047(4) 0.031(3) 0.044(3) -0.003(3) 0.009(3) 0.007(3)
O8B 0.022(3) 0.046(3) 0.063(4) -0.004(3) 0.014(3) 0.001(3)
O9B 0.029(3) 0.036(3) 0.029(3) 0.009(2) 0.004(2) 0.000(2)
O10B 0.023(3) 0.046(3) 0.040(3) 0.005(3) 0.000(2) 0.004(3)
O11B 0.027(3) 0.038(3) 0.048(3) -0.004(3) 0.008(3) -0.011(3)
O12B 0.025(3) 0.044(3) 0.032(3) -0.007(2) 0.007(2) 0.000(3)
O13B 0.032(3) 0.040(3) 0.041(3) 0.004(3) -0.001(3) 0.001(3)
O14B 0.027(3) 0.028(3) 0.045(3) 0.002(2) 0.013(3) -0.003(2)
O15B 0.026(3) 0.031(3) 0.045(3) 0.001(2) -0.002(3) -0.009(2)
O16B 0.025(3) 0.035(3) 0.061(4) 0.003(3) -0.001(3) 0.006(3)
C1B 0.028(5) 0.027(4) 0.039(4) -0.004(3) 0.001(3) -0.001(3)
C2B 0.035(5) 0.031(4) 0.040(4) -0.005(3) 0.001(4) 0.002(4)
C3B 0.026(4) 0.033(4) 0.042(4) 0.002(3) 0.004(4) 0.006(3)
C4B 0.021(4) 0.039(4) 0.030(4) -0.003(3) 0.007(3) -0.002(3)
C5B 0.020(4) 0.027(4) 0.035(4) -0.004(3) -0.006(3) 0.000(3)
C6A 0.028(5) 0.024(4) 0.041(4) -0.006(3) 0.002(3) 0.001(3)
C1A 0.032(5) 0.026(4) 0.032(4) -0.002(3) 0.004(3) 0.000(3)
C2A 0.030(5) 0.019(3) 0.044(4) -0.002(3) 0.009(4) 0.001(3)
C3A 0.032(5) 0.021(3) 0.040(4) -0.003(3) 0.003(4) -0.004(3)
C4A 0.025(4) 0.029(4) 0.040(4) 0.003(3) 0.001(3) -0.001(3)
C5A 0.027(5) 0.022(4) 0.049(5) -0.006(3) 0.004(4) -0.002(3)
C6B 0.022(4) 0.027(4) 0.041(4) -0.002(3) 0.006(3) -0.004(3)
C7B 0.028(4) 0.030(4) 0.030(4) 0.001(3) 0.007(3) 0.002(3)
C8B 0.025(4) 0.031(4) 0.029(4) -0.001(3) -0.001(3) 0.004(3)
C10A 0.026(4) 0.030(4) 0.024(3) -0.004(3) 0.006(3) 0.004(3)
C11A 0.022(4) 0.029(4) 0.026(3) -0.002(3) 0.000(3) -0.003(3)
C12A 0.036(5) 0.038(4) 0.024(3) 0.000(3) 0.002(3) -0.004(4)
C7A 0.026(4) 0.029(4) 0.032(4) -0.009(3) 0.003(3) 0.001(3)
C8A 0.023(4) 0.033(4) 0.029(4) -0.005(3) 0.004(3) -0.003(3)
C9A 0.011(4) 0.035(4) 0.029(4) -0.003(3) -0.001(3) -0.002(3)
C16A 0.029(4) 0.015(3) 0.029(4) 0.004(3) 0.002(3) 0.001(3)
C17A 0.026(4) 0.016(3) 0.032(4) -0.003(3) 0.008(3) 0.000(3)
C18A 0.023(5) 0.024(3) 0.033(4) -0.002(3) 0.002(3) 0.000(3)
C13A 0.030(4) 0.018(3) 0.032(4) -0.001(3) 0.009(3) -0.003(3)
C14A 0.025(4) 0.021(3) 0.036(4) 0.002(3) 0.010(3) -0.003(3)
C15A 0.023(4) 0.021(3) 0.026(3) 0.002(2) -0.003(3) 0.000(3)
C19A 0.020(4) 0.025(3) 0.024(3) 0.003(3) 0.000(3) 0.001(3)
C20A 0.031(5) 0.029(4) 0.025(4) 0.002(3) 0.001(3) 0.004(3)
C21A 0.032(4) 0.025(4) 0.027(3) 0.003(3) 0.006(3) -0.002(3)
C22A 0.026(4) 0.024(3) 0.026(3) 0.003(3) 0.001(3) 0.001(3)
C23A 0.043(5) 0.027(4) 0.025(4) 0.004(3) 0.000(3) 0.005(4)
C24A 0.019(4) 0.029(4) 0.030(4) 0.001(3) 0.000(3) -0.004(3)
O2W 0.051(5) 0.093(6) 0.053(5) 0.012(4) -0.004(4) -0.009(5)
O1 0.036(4) 0.041(4) 0.093(6) 0.004(4) -0.004(4) 0.004(3)
N1L 0.025(5) 0.029(5) 0.044(5) -0.004(4) 0.005(4) 0.003(4)
N1W 0.042(5) 0.037(4) 0.077(6) 0.003(4) -0.013(4) -0.003(4)
N011 0.029(4) 0.054(5) 0.039(4) 0.000(3) 0.008(3) -0.002(3)
C01J 0.027(5) 0.034(4) 0.046(5) 0.001(3) -0.006(4) 0.002(3)
C01O 0.029(5) 0.026(4) 0.035(4) -0.001(3) 0.002(3) 0.001(3)
C01R 0.029(5) 0.028(4) 0.039(4) 0.001(3) 0.000(3) -0.001(3)
C020 0.030(5) 0.034(4) 0.035(4) -0.011(3) 0.006(3) -0.002(3)
C021 0.031(5) 0.041(5) 0.055(5) 0.008(4) 0.003(4) 0.004(4)
C023 0.033(6) 0.084(8) 0.061(7) 0.024(6) 0.001(5) 0.012(6)
O5W 0.044(4) 0.046(4) 0.054(4) -0.004(3) 0.004(3) 0.001(3)
O4W 0.047(5) 0.064(5) 0.050(4) -0.015(3) 0.004(3) -0.002(4)
O3W 0.039(4) 0.061(4) 0.056(4) 0.012(3) 0.007(3) 0.009(3)
O6W 0.052(5) 0.042(4) 0.057(4) 0.003(3) 0.011(4) 0.004(3)
O9W 0.085(7) 0.074(6) 0.065(5) -0.004(4) 0.019(5) -0.019(5)
O8W 0.047(5) 0.068(5) 0.055(4) -0.008(4) 0.002(4) 0.007(4)
O1W 0.043(4) 0.051(4) 0.051(4) 0.005(3) 0.002(3) -0.001(3)
O7W 0.054(6) 0.159(11) 0.079(6) -0.068(7) -0.032(5) 0.056(7)

loop_
_atom_type_symbol
_atom_type_description
_atom_type_scat_dispersion_real
_atom_type_scat_dispersion_imag
_atom_type_scat_source
C C 0.0181 0.0091 'International Tables Vol C Tables 4.2.6.8 and 6.1.1.4'
H H 0.0000 0.0000 'International Tables Vol C Tables 4.2.6.8 and 6.1.1.4'
N N 0.0311 0.0180 'International Tables Vol C Tables 4.2.6.8 and 6.1.1.4'
O O 0.0492 0.0322 'International Tables Vol C Tables 4.2.6.8 and 6.1.1.4'
S S 0.3331 0.5567 'International Tables Vol C Tables 4.2.6.8 and 6.1.1.4'

loop_
_geom_angle_atom_site_label_1
_geom_angle_atom_site_label_2
_geom_angle_atom_site_label_3
_geom_angle
C6A S1C S2C 101.9(2)
H1LAa N1La H1LB 120.0
N1La N1 H1B 93.5
C7A S2C S1C 102.3(2)
C10A S3C S4C 103.88(18)
C13A S4C S3C 105.38(18)
N1La N1 H1C 97.2
N1La N1 C023 79(2)
N1La C023 C01J 113.9(10)
C16A S5C S6C 103.45(18)
N1La C023 C021 109.7(10)
C19A S6C S5C 103.31(18)
C22A S7C S8C 100.41(19)
C3A S8C S7C 104.7(2)
O1B C1B O2B 124.9(9)
O1B C1B C2A 117.3(7)
O2B C1B C2A 117.9(7)
O3B C2B C5A 116.5(7)
O4B C2B O3B 125.0(9)
O4B C2B C5A 118.5(7)
O7B C3B O8B 123.8(8)
O7B C3B C8A 118.6(7)
O8B C3B C8A 117.6(7)
O5B C4B O6B 124.1(8)
O5B C4B C11A 119.0(7)
O6B C4B C11A 116.8(7)
O9B C5B O10B 124.0(8)
O9B C5B C14A 118.3(6)
O10B C5B C14A 117.6(7)
C1A C6A S1C 121.1(3)
C1A C6A C5A 120.0
C5A C6A S1C 118.8(3)
C6A C1A H1A 119(5)
C2A C1A H1A 121(5)
C2A C1A C6A 120.0
C1A C2A C1B 115.8(4)
C1A C2A C3A 120.0
C3A C2A C1B 124.2(4)
C2A C3A S8C 120.2(3)
C4A C3A S8C 119.6(3)
C4A C3A C2A 120.0
C3A C4A H4A 119(4)
C3A C4A C5A 120.0
C5A C4A H4A 121(4)
C6A C5A C2B 121.7(5)
C4A C5A C2B 118.3(5)
C4A C5A C6A 120.0
O11B C6B C17A 116.4(7)
O12B C6B O11B 124.5(8)
O12B C6B C17A 119.1(7)
O13B C7B O14B 125.3(8)
O13B C7B C21A 117.3(7)
O14B C7B C21A 117.3(7)
O15B C8B O16B 123.6(8)
O15B C8B C24A 118.2(6)
O16B C8B C24A 118.1(7)
C11A C10A S3C 120.5(3)
C11A C10A C9A 120.0
C9A C10A S3C 119.5(3)
C10A C11A C4B 122.9(4)
C10A C11A C12A 120.0
C12A C11A C4B 116.7(4)
C11A C12A H12A 116(6)
C7A C12A C11A 120.0
C7A C12A H12A 124(6)
C12A C7A S2C 115.8(3)
C12A C7A C8A 120.0
C8A C7A S2C 124.0(3)
C7A C8A C3B 123.2(4)
C9A C8A C3B 116.4(4)
C9A C8A C7A 120.0
C10A C9A H9A 120.0
C8A C9A C10A 120.0
C8A C9A H9A 120.0
C17A C16A S5C 119.7(3)
C17A C16A C15A 120.0
C15A C16A S5C 120.2(3)
C16A C17A C6B 122.9(4)
C16A C17A C18A 120.0
C18A C17A C6B 117.1(4)
C17A C18A C13A 120.0
C17A C18A H18A 117(9)
C13A C18A H18A 122(9)
C18A C13A S4C 119.7(3)
C18A C13A C14A 120.0
C14A C13A S4C 120.3(3)
C13A C14A C5B 122.7(4)
C15A C14A C5B 117.2(4)
C15A C14A C13A 120.0
C16A C15A H15A 122(5)
C14A C15A H15A 118(5)
C14A C15A C16A 120.0
C20A C19A S6C 120.1(3)
C20A C19A C24A 120.0
C24A C19A S6C 119.8(3)
C19A C20A C21A 120.0
C19A C20A H20A 116(6)
C21A C20A H20A 123(6)
C20A C21A C7B 116.4(4)
C22A C21A C7B 123.3(4)
C22A C21A C20A 120.0
C21A C22A S7C 123.7(3)
C23A C22A S7C 116.1(3)
C23A C22A C21A 120.0
C22A C23A C24A 120.0
C22A C23A H23A 119(5)
C24A C23A H23A 121(5)
C19A C24A C8B 123.5(4)
C23A C24A C8B 116.1(4)
C23A C24A C19A 120.0
N1 N1La H1LA 135.0
N1 N1La H1LB 86.0
N1 N1La C023 50.4(17)
H1B N1 H1C 120.0
C023 N1 H1B 120.0
C023 N1 H1C 120.0
H1WA N1W H1WB 120.0
C021 N1W H1WA 120.0
C021 N1W H1WB 120.0
H01A N011 H01B 120.0
C020 N011 H01A 120.0
C020 N011 H01B 120.0
H01C C01J H01D 107.8
C01R C01J H01C 108.9
C01R C01J H01D 108.9
C023 C01J H01C 108.9
C023 C01J H01D 108.9
C023 C01J C01R 113.2(8)
H01E C01O H01F 108.0
C01R C01O H01E 109.4
C01R C01O H01F 109.4
C01R C01O C020 111.0(7)
C020 C01O H01E 109.4
C020 C01O H01F 109.4
C01J C01R H01G 108.8
C01J C01R H01H 108.8
C01O C01R C01J 113.9(7)
C01O C01R H01G 108.8
C01O C01R H01H 108.8
H01G C01R H01H 107.7
N011 C020 C01O 111.7(7)
N011 C020 H02A 109.3
N011 C020 H02B 109.3
C01O C020 H02A 109.3
C01O C020 H02B 109.3
H02A C020 H02B 108.0
O1 C021 N1W 123.1(9)
O1 C021 C023 123.0(9)
N1W C021 C023 113.9(9)
N1 C023 N1L 50.4(17)
N1 C023 C01J 132(2)
N1 C023 C021 117(2)
C01J C023 C021 111.1(9)
C023 N1La H1LA 120.0
C023 N1La H1LB 120.0

loop_
_geom_bond_atom_site_label_1
_geom_bond_atom_site_label_2
_geom_bond_distance
S1C S2C 2.060(3)
S1C C6A 1.805(5)
N1La H1LA 0.8600
N1La H1LB 0.8600
N1La N1 1.14(3)
N1La C023 1.455(15)
S2C C7A 1.807(4)
S3C S4C 2.054(3)
S3C C10A 1.828(4)
S4C C13A 1.819(4)
S5C S6C 2.047(3)
S5C C16A 1.811(4)
S6C C19A 1.812(4)
S7C S8C 2.063(3)
S7C C22A 1.808(4)
S8C C3A 1.808(5)
O1B C1B 1.252(10)
O2B C1B 1.260(10)
O3B C2B 1.281(10)
O4B C2B 1.230(10)
O5B C4B 1.249(10)
O6B C4B 1.287(10)
O7B C3B 1.253(10)
O8B C3B 1.263(11)
O9B C5B 1.246(10)
O10B C5B 1.277(10)
O11B C6B 1.254(10)
O12B C6B 1.242(10)
O13B C7B 1.249(10)
O14B C7B 1.274(9)
O15B C8B 1.254(9)
O16B C8B 1.266(10)
C1B C2A 1.513(10)
C2B C5A 1.494(10)
C3B C8A 1.529(9)
C4B C11A 1.516(9)
C5B C14A 1.500(9)
C6A C1A 1.3900
C6A C5A 1.3900
C1A H1A 0.85(8)
C1A C2A 1.3900
C2A C3A 1.3900
C3A C4A 1.3900
C4A H4A 1.14(8)
C4A C5A 1.3900
C6B C17A 1.527(9)
C7B C21A 1.533(9)
C8B C24A 1.526(9)
C10A C11A 1.3900
C10A C9A 1.3900
C11A C12A 1.3900
C12A C7A 1.3900
C12A H12A 0.94(10)
C7A C8A 1.3900
C8A C9A 1.3900
C9A H9A 0.9300
C16A C17A 1.3900
C16A C15A 1.3900
C17A C18A 1.3900
C18A C13A 1.3900
C18A H18A 0.83(12)
C13A C14A 1.3900
C14A C15A 1.3900
C15A H15A 1.03(8)
C19A C20A 1.3900
C19A C24A 1.3900
C20A C21A 1.3900
C20A H20A 0.92(10)
C21A C22A 1.3900
C22A C23A 1.3900
C23A C24A 1.3900
C23A H23A 0.86(8)
O1 C021 1.237(11)
N1 H1B 0.8600
N1 H1C 0.8600
N1 C023 1.14(3)
N1W H1WA 0.8600
N1W H1WB 0.8600
N1W C021 1.322(13)
N011 H01A 0.8600
N011 H01B 0.8600
N011 C020 1.480(11)
C01J H01C 0.9700
C01J H01D 0.9700
C01J C01R 1.532(12)
C01J C023 1.504(16)
C01O H01E 0.9700
C01O H01F 0.9700
C01O C01R 1.523(12)
C01O C020 1.527(12)
C01R H01G 0.9700
C01R H01H 0.9700
C020 H02A 0.9700
C020 H02B 0.9700
C021 C023 1.538(15)

loop_
_geom_torsion_atom_site_label_1
_geom_torsion_atom_site_label_2
_geom_torsion_atom_site_label_3
_geom_torsion_atom_site_label_4
_geom_torsion
S1C S2C C7A C12A 51.0(3)
S1C S2C C7A C8A -123.6(3)
S1C C6A C1A C2A 176.4(4)
S1C C6A C5A C2B 4.9(6)
S1C C6A C5A C4A -176.5(4)
S2C S1C C6A C1A 19.7(3)
S2C S1C C6A C5A -163.9(3)
S2C C7A C8A C3B -13.6(6)
S2C C7A C8A C9A 174.3(4)
S3C S4C C13A C18A 18.6(3)
S3C S4C C13A C14A -164.5(2)
S3C C10A C11A C4B -9.6(5)
S3C C10A C11A C12A 178.2(4)
S3C C10A C9A C8A -178.2(4)
S4C S3C C10A C11A -164.8(2)
S4C S3C C10A C9A 13.4(3)
S4C C13A C14A C5B 1.1(5)
S4C C13A C14A C15A -176.9(4)
S5C S6C C19A C20A 7.2(3)
S5C S6C C19A C24A -169.9(2)
S5C C16A C17A C6B 5.7(5)
S5C C16A C17A C18A -176.3(4)
S5C C16A C15A C14A 176.3(4)
S6C S5C C16A C17A -152.9(2)
S6C S5C C16A C15A 30.8(3)
S6C C19A C20A C21A -177.1(4)
S6C C19A C24A C8B -9.9(5)
S6C C19A C24A C23A 177.1(4)
S7C S8C C3A C2A -169.8(3)
S7C S8C C3A C4A 14.8(3)
S7C C22A C23A C24A -174.5(4)
S8C S7C C22A C21A -116.8(3)
S8C S7C C22A C23A 57.4(3)
S8C C3A C4A C5A 175.4(4)
O1B C1B C2A C1A 163.3(6)
O1B C1B C2A C3A -18.4(9)
O2B C1B C2A C1A -17.4(9)
O2B C1B C2A C3A 160.9(6)
O3B C2B C5A C6A 120.3(8)
O3B C2B C5A C4A -58.4(9)
O4B C2B C5A C6A -59.0(10)
O4B C2B C5A C4A 122.4(8)
O5B C4B C11A C10A 3.0(9)
O5B C4B C11A C12A 175.4(6)
O6B C4B C11A C10A -173.7(5)
O6B C4B C11A C12A -1.3(8)
O7B C3B C8A C7A -15.8(10)
O7B C3B C8A C9A 156.5(6)
O8B C3B C8A C7A 165.3(6)
O8B C3B C8A C9A -22.4(9)
O9B C5B C14A C13A -24.3(9)
O9B C5B C14A C15A 153.8(6)
O10B C5B C14A C13A 154.1(5)
O10B C5B C14A C15A -27.8(8)
O11B C6B C17A C16A 135.6(6)
O11B C6B C17A C18A -42.4(8)
O12B C6B C17A C16A -41.6(9)
O12B C6B C17A C18A 140.4(7)
O13B C7B C21A C20A -38.6(8)
O13B C7B C21A C22A 147.8(6)
O14B C7B C21A C20A 137.9(6)
O14B C7B C21A C22A -35.7(9)
O15B C8B C24A C19A 8.0(9)
O15B C8B C24A C23A -178.8(6)
O16B C8B C24A C19A -172.0(6)
O16B C8B C24A C23A 1.3(9)
C1B C2A C3A S8C 6.3(6)
C1B C2A C3A C4A -178.3(6)
C3B C8A C9A C10A -172.6(6)
C4B C11A C12A C7A -172.7(5)
C5B C14A C15A C16A -178.1(5)
C6A C1A C2A C1B 178.4(5)
C6A C1A C2A C3A 0.0
C1A C6A C5A C2B -178.6(6)
C1A C6A C5A C4A 0.0
C1A C2A C3A S8C -175.4(4)
C1A C2A C3A C4A 0.0
C2A C3A C4A C5A 0.0
C3A C4A C5A C2B 178.6(6)
C3A C4A C5A C6A 0.0
C5A C6A C1A C2A 0.0
C6B C17A C18A C13A 178.1(5)
C7B C21A C22A S7C -12.6(5)
C7B C21A C22A C23A 173.3(5)
C10A C11A C12A C7A 0.0
C11A C10A C9A C8A 0.0
C11A C12A C7A S2C -174.8(4)
C11A C12A C7A C8A 0.0
C12A C7A C8A C3B 172.1(6)
C12A C7A C8A C9A 0.0
C7A C8A C9A C10A 0.0
C9A C10A C11A C4B 172.2(6)
C9A C10A C11A C12A 0.0
C16A C17A C18A C13A 0.0
C17A C16A C15A C14A 0.0
C17A C18A C13A S4C 176.9(4)
C17A C18A C13A C14A 0.0
C18A C13A C14A C5B 178.0(5)
C18A C13A C14A C15A 0.0
C13A C14A C15A C16A 0.0
C15A C16A C17A C6B -177.9(5)
C15A C16A C17A C18A 0.0
C19A C20A C21A C7B -173.8(5)
C19A C20A C21A C22A 0.0
C20A C19A C24A C8B 173.0(5)
C20A C19A C24A C23A 0.0
C20A C21A C22A S7C 174.0(4)
C20A C21A C22A C23A 0.0
C21A C22A C23A C24A 0.0
C22A C23A C24A C8B -173.5(5)
C22A C23A C24A C19A 0.0
N1La N1 C023 C01J -88(3)
N1La N1 C023 C021 94(2)
C24A C19A C20A C21A 0.0
O1 C021 C023 N1 -88(2)
O1 C021 C023 C01J 93.3(13)
C01R C01J C023 N1La -58.2(13)
O1 C021 C023 N1La -33.6(16)
N1W C021 C023 N1La 145.2(11)
N1 N1La C023 C01J 126(3)
N1 N1La C023 C021 -109(3)
N1W C021 C023 N1 91(2)
N1W C021 C023 C01J -88.0(13)
C01R C01J C023 N1 -1(3)
C01R C01J C023 C021 177.3(8)
C01R C01O C020 N011 177.6(7)
C020 C01O C01R C01J 176.4(7)
C023 C01J C01R C01O -173.6(8)
